data_7202791
loop_
_publ_author_name
'Lee, Kwang-Ming'
'Chen, Jack C. C.'
'Huang, Chao-June'
'Lin, Ivan J. B.'

_publ_section_title
;
 Rectangular architectures formed by acyclic
 diamido-metal-N-heterocyclic carbenes with skewed conformation
;
_journal_issue 4
_journal_name_full CrystEngComm
_journal_page_first 278
_journal_paper_doi 10.1039/b702032p
_journal_volume 9
_journal_year 2007
_chemical_formula_sum 'C18 H18 B2 F8 Hg N10 O2'
_chemical_formula_weight 780.63
_chemical_name_systematic
;
?
;
_space_group_IT_number 2
_symmetry_cell_setting triclinic
_symmetry_space_group_name_Hall '-P 1'
_symmetry_space_group_name_H-M 'P -1'
_atom_sites_solution_hydrogens geom
_atom_sites_solution_primary direct
_atom_sites_solution_secondary difmap
_audit_creation_method SHELXL-97
_cell_angle_alpha 81.2060(10)
_cell_angle_beta 77.8000(10)
_cell_angle_gamma 87.3400(10)
_cell_formula_units_Z 2
_cell_length_a 8.6505(4)
_cell_length_b 12.0994(5)
_cell_length_c 12.9051(6)
_cell_measurement_temperature 293(2)
_cell_volume 1304.56(10)
_computing_cell_refinement 'Bruker SMART'
_computing_data_collection 'Bruker SMART'
_computing_data_reduction 'Bruker SAINT'
_computing_molecular_graphics 'Bruker SHELXTL'
_computing_publication_material 'Bruker SHELXTL'
_computing_structure_refinement 'SHELXL-97 (Sheldrick, 1997)'
_computing_structure_solution 'SHELXS-97 (Sheldrick, 1990)'
_diffrn_ambient_temperature 293(2)
_diffrn_measured_fraction_theta_full 0.995
_diffrn_measured_fraction_theta_max 0.995
_diffrn_measurement_device_type 'CCD area detector'
_diffrn_measurement_method 'phi and omega scans'
_diffrn_radiation_monochromator graphite
_diffrn_radiation_source 'fine-focus sealed tube'
_diffrn_radiation_type MoK\a
_diffrn_radiation_wavelength 0.71073
_diffrn_reflns_av_R_equivalents 0.0197
_diffrn_reflns_av_sigmaI/netI 0.0198
_diffrn_reflns_limit_h_max 11
_diffrn_reflns_limit_h_min -11
_diffrn_reflns_limit_k_max 16
_diffrn_reflns_limit_k_min -16
_diffrn_reflns_limit_l_max 17
_diffrn_reflns_limit_l_min -17
_diffrn_reflns_number 17846
_diffrn_reflns_theta_full 28.34
_diffrn_reflns_theta_max 28.34
_diffrn_reflns_theta_min 1.63
_exptl_absorpt_coefficient_mu 5.995
_exptl_crystal_density_diffrn 1.992
_exptl_crystal_density_method 'not measured'
_exptl_crystal_F_000 752
_exptl_crystal_size_max 0.20
_exptl_crystal_size_mid 0.10
_exptl_crystal_size_min 0.15
_refine_diff_density_max 1.402
_refine_diff_density_min -0.797
_refine_diff_density_rms 0.096
_refine_ls_extinction_method none
_refine_ls_goodness_of_fit_ref 1.046
_refine_ls_hydrogen_treatment constr
_refine_ls_matrix_type full
_refine_ls_number_parameters 370
_refine_ls_number_reflns 6485
_refine_ls_number_restraints 0
_refine_ls_restrained_S_all 1.046
_refine_ls_R_factor_all 0.0291
_refine_ls_R_factor_gt 0.0271
_refine_ls_shift/su_max 0.003
_refine_ls_shift/su_mean 0.000
_refine_ls_structure_factor_coef Fsqd
_refine_ls_weighting_details 'calc w=1/[\s^2^(Fo^2^)+(0.0614P)^2^+0.2398P] where P=(Fo^2^+2Fc^2^)/3'
_refine_ls_weighting_scheme calc
_refine_ls_wR_factor_gt 0.0803
_refine_ls_wR_factor_ref 0.0816
_reflns_number_gt 6043
_reflns_number_total 6485
_reflns_threshold_expression >2sigma(I)
_cod_data_source_file b702032p.txt
_cod_data_source_block 3
_cod_depositor_comments
;
The following automatic conversions were performed:
'_symmetry_cell_setting' value 'Triclinic' changed to 'triclinic'
according to '/home/saulius/struct/CIF-dictionaries/cif_core.dic'
dictionary named 'cif_core.dic' version 2.4.1 from 2010-06-29.

Automatic conversion script
Id: cif_fix_enum 1527 2010-12-29 10:47:43Z saulius 
;
_cod_original_sg_symbol_H-M 'P-1 '
_cod_database_code 7202791

loop_
_symmetry_equiv_pos_as_xyz
'x, y, z'
'-x, -y, -z'

loop_
_atom_site_label
_atom_site_type_symbol
_atom_site_fract_x
_atom_site_fract_y
_atom_site_fract_z
_atom_site_U_iso_or_equiv
_atom_site_adp_type
_atom_site_occupancy
_atom_site_symmetry_multiplicity
_atom_site_calc_flag
_atom_site_refinement_flags
_atom_site_disorder_assembly
_atom_site_disorder_group
Hg1 Hg 0.306830(13) 0.309657(9) 0.289456(8) 0.04588(6) Uani 1 1 d . . .
O1 O 0.2479(3) 0.5205(3) 0.3911(2) 0.0651(7) Uani 1 1 d . . .
O2 O 0.2679(4) 0.2985(3) 0.6144(3) 0.0781(9) Uani 1 1 d . . .
N1 N 0.3223(4) 0.0757(2) 0.4078(2) 0.0487(6) Uani 1 1 d . . .
N2 N 0.1422(3) 0.1684(3) 0.5019(2) 0.0519(6) Uani 1 1 d . . .
N3 N 0.4763(4) 0.1274(3) 0.2389(3) 0.0618(8) Uani 1 1 d . . .
N4 N 0.5112(5) -0.0509(3) 0.3376(3) 0.0634(8) Uani 1 1 d . . .
N5 N 0.0574(5) 0.4132(3) 0.6369(4) 0.0713(10) Uani 1 1 d . . .
H5A H 0.0995 0.4538 0.6725 0.086 Uiso 1 1 calc R . .
H5B H -0.0357 0.4294 0.6251 0.086 Uiso 1 1 calc R . .
N6 N 0.2853(4) 0.4638(2) 0.0859(2) 0.0495(6) Uani 1 1 d . . .
N7 N 0.4058(4) 0.5505(3) 0.1776(3) 0.0522(7) Uani 1 1 d . . .
N8 N 0.1946(5) 0.2827(3) 0.1173(3) 0.0690(9) Uani 1 1 d . . .
N9 N 0.1729(6) 0.4013(4) -0.0426(3) 0.0760(11) Uani 1 1 d . . .
N10 N 0.4163(5) 0.6300(5) 0.4354(4) 0.0825(13) Uani 1 1 d . . .
H10A H 0.3599 0.6304 0.4988 0.099 Uiso 1 1 calc R . .
H10B H 0.5033 0.6663 0.4159 0.099 Uiso 1 1 calc R . .
C1 C 0.2516(4) 0.1776(3) 0.4109(3) 0.0461(7) Uani 1 1 d . . .
C2 C 0.2546(6) 0.0023(4) 0.4975(3) 0.0589(10) Uani 1 1 d . . .
H2A H 0.2813 -0.0728 0.5137 0.071 Uiso 1 1 calc R . .
C3 C 0.1434(5) 0.0603(4) 0.5561(3) 0.0617(9) Uani 1 1 d . . .
H3A H 0.0785 0.0331 0.6214 0.074 Uiso 1 1 calc R . .
C4 C 0.4440(4) 0.0494(3) 0.3221(3) 0.0516(7) Uani 1 1 d . . .
C5 C 0.5906(7) 0.1024(5) 0.1589(5) 0.0812(15) Uani 1 1 d . . .
H5C H 0.6186 0.1549 0.0978 0.097 Uiso 1 1 calc R . .
C6 C 0.6680(8) 0.0011(5) 0.1646(5) 0.0857(15) Uani 1 1 d . . .
H6A H 0.7464 -0.0165 0.1079 0.103 Uiso 1 1 calc R . .
C7 C 0.6259(6) -0.0732(4) 0.2566(4) 0.0754(12) Uani 1 1 d . . .
H7A H 0.6793 -0.1416 0.2627 0.090 Uiso 1 1 calc R . .
C8 C 0.0466(4) 0.2616(4) 0.5413(3) 0.0570(8) Uani 1 1 d . . .
H8A H -0.0503 0.2333 0.5889 0.068 Uiso 1 1 calc R . .
H8B H 0.0181 0.3110 0.4814 0.068 Uiso 1 1 calc R . .
C9 C 0.1353(4) 0.3268(3) 0.6008(3) 0.0552(8) Uani 1 1 d . . .
C10 C 0.3439(4) 0.4518(3) 0.1761(3) 0.0472(7) Uani 1 1 d . . .
C11 C 0.3111(5) 0.5716(3) 0.0310(3) 0.0601(9) Uani 1 1 d . . .
H11A H 0.2827 0.6005 -0.0335 0.072 Uiso 1 1 calc R . .
C12 C 0.3847(6) 0.6254(4) 0.0892(4) 0.0626(10) Uani 1 1 d . . .
H12A H 0.4161 0.6996 0.0732 0.075 Uiso 1 1 calc R . .
C13 C 0.2115(5) 0.3769(3) 0.0518(3) 0.0536(8) Uani 1 1 d . . .
C14 C 0.1232(9) 0.2015(5) 0.0859(5) 0.0924(17) Uani 1 1 d . . .
H14A H 0.1073 0.1327 0.1296 0.111 Uiso 1 1 calc R . .
C15 C 0.0733(8) 0.2180(6) -0.0089(5) 0.0853(16) Uani 1 1 d . . .
H15A H 0.0224 0.1620 -0.0302 0.102 Uiso 1 1 calc R . .
C16 C 0.1006(7) 0.3186(6) -0.0707(4) 0.0832(15) Uani 1 1 d . . .
H16A H 0.0678 0.3308 -0.1357 0.100 Uiso 1 1 calc R . .
C17 C 0.4825(5) 0.5770(4) 0.2611(3) 0.0596(9) Uani 1 1 d . . .
H17A H 0.5276 0.6510 0.2394 0.072 Uiso 1 1 calc R . .
H17B H 0.5684 0.5239 0.2684 0.072 Uiso 1 1 calc R . .
C18 C 0.3700(4) 0.5740(3) 0.3688(3) 0.0526(7) Uani 1 1 d . . .
B1 B 0.7949(9) 0.3056(5) 0.2890(4) 0.085(2) Uani 1 1 d . . .
B3 B 0.8114(7) 0.1167(5) -0.1886(5) 0.0697(12) Uani 1 1 d . . .
F8 F 0.8212(5) 0.0366(3) -0.2527(3) 0.1034(11) Uani 1 1 d . . .
F4 F 0.7804(8) 0.3124(4) 0.1884(3) 0.1417(19) Uani 1 1 d . . .
F7 F 0.9545(9) 0.1619(7) -0.2078(4) 0.207(4) Uani 1 1 d . . .
F3 F 0.8463(9) 0.2091(6) 0.3253(6) 0.190(3) Uani 1 1 d . . .
F6 F 0.7534(13) 0.0910(6) -0.0927(4) 0.252(5) Uani 1 1 d . . .
F5 F 0.7445(10) 0.2055(5) -0.2408(6) 0.195(3) Uani 1 1 d . . .
F2 F 0.9059(16) 0.3745(6) 0.2999(9) 0.271(6) Uani 1 1 d . . .
F1 F 0.6564(11) 0.3328(13) 0.3459(6) 0.337(9) Uani 1 1 d . . .

loop_
_atom_site_aniso_label
_atom_site_aniso_U_11
_atom_site_aniso_U_22
_atom_site_aniso_U_33
_atom_site_aniso_U_23
_atom_site_aniso_U_13
_atom_site_aniso_U_12
Hg1 0.05537(9) 0.04409(8) 0.03571(8) 0.00375(5) -0.01046(5) -0.00228(5)
O1 0.0547(14) 0.0797(19) 0.0574(16) -0.0075(14) -0.0024(12) -0.0148(13)
O2 0.0662(17) 0.0671(18) 0.112(3) -0.0100(17) -0.0449(18) 0.0001(14)
N1 0.0593(16) 0.0465(14) 0.0409(14) 0.0068(11) -0.0194(12) -0.0102(12)
N2 0.0538(15) 0.0580(16) 0.0417(14) 0.0048(12) -0.0117(12) -0.0094(12)
N3 0.073(2) 0.0500(16) 0.0538(18) 0.0013(14) -0.0007(15) 0.0032(14)
N4 0.080(2) 0.0497(16) 0.063(2) -0.0012(15) -0.0295(17) 0.0098(15)
N5 0.064(2) 0.062(2) 0.086(3) -0.0052(19) -0.0132(18) -0.0065(16)
N6 0.0603(16) 0.0486(15) 0.0369(13) 0.0017(11) -0.0114(12) 0.0056(12)
N7 0.0569(16) 0.0517(16) 0.0429(15) 0.0008(12) -0.0024(12) -0.0097(13)
N8 0.100(3) 0.0553(18) 0.060(2) -0.0042(15) -0.0361(19) -0.0038(17)
N9 0.097(3) 0.088(3) 0.0467(19) 0.0005(18) -0.0305(19) -0.003(2)
N10 0.073(2) 0.119(4) 0.059(2) -0.020(2) -0.0128(18) -0.026(2)
C1 0.0481(16) 0.0499(17) 0.0408(16) 0.0023(13) -0.0152(13) -0.0065(13)
C2 0.077(2) 0.053(2) 0.047(2) 0.0094(16) -0.0204(18) -0.0169(18)
C3 0.069(2) 0.066(2) 0.0459(18) 0.0145(16) -0.0135(16) -0.0234(18)
C4 0.0619(19) 0.0460(17) 0.0520(18) -0.0039(14) -0.0252(15) -0.0016(14)
C5 0.099(4) 0.064(3) 0.066(3) -0.001(2) 0.010(3) 0.006(2)
C6 0.095(4) 0.078(3) 0.076(3) -0.015(3) 0.000(3) 0.019(3)
C7 0.089(3) 0.061(2) 0.080(3) -0.011(2) -0.027(3) 0.020(2)
C8 0.0458(16) 0.078(2) 0.0449(18) -0.0003(17) -0.0097(13) -0.0032(16)
C9 0.0528(18) 0.0551(19) 0.054(2) 0.0056(15) -0.0106(15) -0.0072(15)
C10 0.0546(17) 0.0485(17) 0.0343(15) 0.0015(13) -0.0054(13) 0.0008(13)
C11 0.072(2) 0.056(2) 0.0447(18) 0.0106(15) -0.0096(16) 0.0025(17)
C12 0.076(2) 0.050(2) 0.052(2) 0.0079(16) -0.0009(18) -0.0010(17)
C13 0.0621(19) 0.059(2) 0.0391(16) -0.0065(14) -0.0119(14) 0.0070(15)
C14 0.140(5) 0.071(3) 0.079(3) -0.014(3) -0.045(3) -0.012(3)
C15 0.100(4) 0.092(4) 0.078(4) -0.037(3) -0.035(3) -0.002(3)
C16 0.099(4) 0.107(4) 0.051(2) -0.018(3) -0.026(2) -0.006(3)
C17 0.0530(18) 0.068(2) 0.056(2) -0.0097(18) -0.0040(15) -0.0149(16)
C18 0.0504(17) 0.0563(19) 0.0490(18) -0.0018(15) -0.0096(14) -0.0024(14)
B1 0.129(6) 0.079(4) 0.058(4) -0.019(3) -0.042(4) 0.031(4)
B3 0.085(3) 0.066(3) 0.063(3) -0.015(2) -0.019(2) -0.010(2)
F8 0.114(3) 0.108(3) 0.098(2) -0.043(2) -0.020(2) -0.018(2)
F4 0.241(6) 0.129(4) 0.064(2) 0.006(2) -0.064(3) -0.025(4)
F7 0.237(7) 0.307(9) 0.091(3) -0.027(4) -0.028(4) -0.179(7)
F3 0.220(7) 0.148(5) 0.167(6) 0.070(4) -0.039(5) 0.029(5)
F6 0.450(13) 0.190(6) 0.076(3) -0.032(3) 0.080(5) -0.168(7)
F5 0.259(7) 0.139(5) 0.175(6) -0.016(4) -0.045(6) 0.084(5)
F2 0.449(16) 0.153(6) 0.295(11) -0.084(7) -0.222(12) -0.035(8)
F1 0.249(9) 0.66(2) 0.145(6) -0.213(10) -0.092(6) 0.274(13)

loop_
_atom_type_symbol
_atom_type_description
_atom_type_scat_dispersion_real
_atom_type_scat_dispersion_imag
_atom_type_scat_source
C C 0.0033 0.0016 'International Tables Vol C Tables 4.2.6.8 and 6.1.1.4'
H H 0.0000 0.0000 'International Tables Vol C Tables 4.2.6.8 and 6.1.1.4'
B B 0.0013 0.0007 'International Tables Vol C Tables 4.2.6.8 and 6.1.1.4'
F F 0.0171 0.0103 'International Tables Vol C Tables 4.2.6.8 and 6.1.1.4'
Hg Hg -2.3894 9.2266 'International Tables Vol C Tables 4.2.6.8 and 6.1.1.4'
N N 0.0061 0.0033 'International Tables Vol C Tables 4.2.6.8 and 6.1.1.4'
O O 0.0106 0.0060 'International Tables Vol C Tables 4.2.6.8 and 6.1.1.4'

loop_
_geom_angle_atom_site_label_1
_geom_angle_atom_site_label_2
_geom_angle_atom_site_label_3
_geom_angle
_geom_angle_site_symmetry_1
_geom_angle_site_symmetry_3
_geom_angle_publ_flag
C1 Hg1 C10 174.08(13) . . ?
C1 Hg1 N8 111.90(13) . . ?
C10 Hg1 N8 69.54(13) . . ?
C1 Hg1 N3 69.55(13) . . ?
C10 Hg1 N3 116.33(12) . . ?
N8 Hg1 N3 81.56(12) . . ?
C1 N1 C2 110.0(3) . . ?
C1 N1 C4 123.8(3) . . ?
C2 N1 C4 126.1(3) . . ?
C1 N2 C3 109.9(3) . . ?
C1 N2 C8 124.2(3) . . ?
C3 N2 C8 125.7(3) . . ?
C4 N3 C5 115.6(4) . . ?
C4 N3 Hg1 107.3(3) . . ?
C5 N3 Hg1 136.7(3) . . ?
C4 N4 C7 114.4(4) . . ?
C9 N5 H5A 120.0 . . ?
C9 N5 H5B 120.0 . . ?
H5A N5 H5B 120.0 . . ?
C10 N6 C11 110.1(3) . . ?
C10 N6 C13 124.3(3) . . ?
C11 N6 C13 125.5(3) . . ?
C10 N7 C12 110.2(3) . . ?
C10 N7 C17 125.3(3) . . ?
C12 N7 C17 124.4(4) . . ?
C13 N8 C14 115.5(4) . . ?
C13 N8 Hg1 107.8(2) . . ?
C14 N8 Hg1 136.6(3) . . ?
C13 N9 C16 114.1(5) . . ?
C18 N10 H10A 120.0 . . ?
C18 N10 H10B 120.0 . . ?
H10A N10 H10B 120.0 . . ?
N2 C1 N1 105.9(3) . . ?
N2 C1 Hg1 130.9(3) . . ?
N1 C1 Hg1 123.1(3) . . ?
C3 C2 N1 106.6(4) . . ?
C3 C2 H2A 126.7 . . ?
N1 C2 H2A 126.7 . . ?
C2 C3 N2 107.5(3) . . ?
C2 C3 H3A 126.2 . . ?
N2 C3 H3A 126.2 . . ?
N3 C4 N4 128.6(4) . . ?
N3 C4 N1 115.9(3) . . ?
N4 C4 N1 115.5(3) . . ?
N3 C5 C6 121.5(5) . . ?
N3 C5 H5C 119.2 . . ?
C6 C5 H5C 119.2 . . ?
C5 C6 C7 117.6(5) . . ?
C5 C6 H6A 121.2 . . ?
C7 C6 H6A 121.2 . . ?
N4 C7 C6 122.3(4) . . ?
N4 C7 H7A 118.9 . . ?
C6 C7 H7A 118.9 . . ?
N2 C8 C9 111.2(3) . . ?
N2 C8 H8A 109.4 . . ?
C9 C8 H8A 109.4 . . ?
N2 C8 H8B 109.4 . . ?
C9 C8 H8B 109.4 . . ?
H8A C8 H8B 108.0 . . ?
O2 C9 N5 123.8(4) . . ?
O2 C9 C8 121.7(4) . . ?
N5 C9 C8 114.5(4) . . ?
N7 C10 N6 105.8(3) . . ?
N7 C10 Hg1 131.4(3) . . ?
N6 C10 Hg1 122.3(3) . . ?
C12 C11 N6 106.4(3) . . ?
C12 C11 H11A 126.8 . . ?
N6 C11 H11A 126.8 . . ?
C11 C12 N7 107.4(4) . . ?
C11 C12 H12A 126.3 . . ?
N7 C12 H12A 126.3 . . ?
N8 C13 N9 128.6(4) . . ?
N8 C13 N6 115.5(3) . . ?
N9 C13 N6 115.8(4) . . ?
N8 C14 C15 121.2(6) . . ?
N8 C14 H14A 119.4 . . ?
C15 C14 H14A 119.4 . . ?
C16 C15 C14 117.6(5) . . ?
C16 C15 H15A 121.2 . . ?
C14 C15 H15A 121.2 . . ?
N9 C16 C15 122.9(5) . . ?
N9 C16 H16A 118.6 . . ?
C15 C16 H16A 118.6 . . ?
N7 C17 C18 112.9(3) . . ?
N7 C17 H17A 109.0 . . ?
C18 C17 H17A 109.0 . . ?
N7 C17 H17B 109.0 . . ?
C18 C17 H17B 109.0 . . ?
H17A C17 H17B 107.8 . . ?
O1 C18 N10 123.5(4) . . ?
O1 C18 C17 121.7(4) . . ?
N10 C18 C17 114.8(4) . . ?
F3 B1 F4 112.5(6) . . ?
F3 B1 F1 112.8(10) . . ?
F4 B1 F1 107.7(6) . . ?
F3 B1 F2 102.5(7) . . ?
F4 B1 F2 112.0(8) . . ?
F1 B1 F2 109.4(10) . . ?
F6 B3 F7 113.8(6) . . ?
F6 B3 F5 116.3(8) . . ?
F7 B3 F5 95.1(7) . . ?
F6 B3 F8 117.8(6) . . ?
F7 B3 F8 106.9(6) . . ?
F5 B3 F8 104.2(5) . . ?

loop_
_geom_bond_atom_site_label_1
_geom_bond_atom_site_label_2
_geom_bond_distance
_geom_bond_site_symmetry_2
_geom_bond_publ_flag
Hg1 C1 2.055(4) . ?
Hg1 C10 2.070(4) . ?
Hg1 N8 2.674(3) . ?
Hg1 N3 2.678(3) . ?
O1 C18 1.223(4) . ?
O2 C9 1.222(5) . ?
N1 C1 1.353(5) . ?
N1 C2 1.385(5) . ?
N1 C4 1.421(5) . ?
N2 C1 1.337(5) . ?
N2 C3 1.387(5) . ?
N2 C8 1.458(5) . ?
N3 C4 1.307(5) . ?
N3 C5 1.331(6) . ?
N4 C4 1.326(5) . ?
N4 C7 1.332(7) . ?
N5 C9 1.310(6) . ?
N5 H5A 0.8600 . ?
N5 H5B 0.8600 . ?
N6 C10 1.350(5) . ?
N6 C11 1.389(5) . ?
N6 C13 1.425(5) . ?
N7 C10 1.336(5) . ?
N7 C12 1.384(5) . ?
N7 C17 1.460(5) . ?
N8 C13 1.306(5) . ?
N8 C14 1.338(6) . ?
N9 C13 1.317(5) . ?
N9 C16 1.339(7) . ?
N10 C18 1.307(6) . ?
N10 H10A 0.8600 . ?
N10 H10B 0.8600 . ?
C2 C3 1.335(7) . ?
C2 H2A 0.9300 . ?
C3 H3A 0.9300 . ?
C5 C6 1.367(8) . ?
C5 H5C 0.9300 . ?
C6 C7 1.368(8) . ?
C6 H6A 0.9300 . ?
C7 H7A 0.9300 . ?
C8 C9 1.513(5) . ?
C8 H8A 0.9700 . ?
C8 H8B 0.9700 . ?
C11 C12 1.335(7) . ?
C11 H11A 0.9300 . ?
C12 H12A 0.9300 . ?
C14 C15 1.366(8) . ?
C14 H14A 0.9300 . ?
C15 C16 1.350(9) . ?
C15 H15A 0.9300 . ?
C16 H16A 0.9300 . ?
C17 C18 1.515(5) . ?
C17 H17A 0.9700 . ?
C17 H17B 0.9700 . ?
B1 F3 1.285(8) . ?
B1 F4 1.321(6) . ?
B1 F1 1.322(10) . ?
B1 F2 1.342(11) . ?
B3 F6 1.231(7) . ?
B3 F7 1.336(8) . ?
B3 F5 1.352(8) . ?
B3 F8 1.356(6) . ?
